data_4078696
loop_
_publ_author_name
'Chellan, Prinessa'
'Land, Kirkwood M.'
'Shokar, Ajit'
'Au, Aaron'
'An, Seung Hwan'
'Clavel, Catherine M.'
'Dyson, Paul J.'
'Kock, Carmen de'
'Smith, Peter J.'
'Chibale, Kelly'
'Smith, Gregory S.'

_publ_section_title
;
 Exploring the Versatility of Cycloplatinated Thiosemicarbazones as
 Antitumor and Antiparasitic Agents
;
_journal_issue 16
_journal_name_full Organometallics
_journal_page_first 5791
_journal_paper_doi 10.1021/om300334z
_journal_volume 31
_journal_year 2012
_chemical_formula_moiety 'C15 H19 Cl2 N6 P Pt S'
_chemical_formula_sum 'C15 H19 Cl2 N6 P Pt S'
_chemical_formula_weight 612.38
_chemical_name_systematic
; 
 ? 
;
_space_group_IT_number 14
_symmetry_cell_setting monoclinic
_symmetry_space_group_name_Hall '-P 2ybc'
_symmetry_space_group_name_H-M 'P 1 21/c 1'
_atom_sites_solution_hydrogens geom
_atom_sites_solution_primary direct
_atom_sites_solution_secondary difmap
_audit_creation_method SHELXL-97
_cell_angle_alpha 90.00
_cell_angle_beta 114.13(3)
_cell_angle_gamma 90.00
_cell_formula_units_Z 4
_cell_length_a 19.176(4)
_cell_length_b 6.0493(12)
_cell_length_c 17.977(4)
_cell_measurement_reflns_used 4703
_cell_measurement_temperature 173(2)
_cell_measurement_theta_max 28.28
_cell_measurement_theta_min 3.36
_cell_volume 1903.1(8)
_computing_cell_refinement 'DENZO-SMN (Otwinowski & Minor, 1997)'
_computing_data_collection 'COLLECT program (Nonius, 2000)'
_computing_data_reduction 'DENZO-SMN (Otwinowski & Minor, 1997)'
_computing_molecular_graphics 'X-Seed (Barbour, 2001)'
_computing_publication_material 'SHELXL-97 (Sheldrick, 2001)'
_computing_structure_refinement 'SHELXL-97 (Sheldrick, 1997)'
_computing_structure_solution 'SHELXS-97 (Sheldrick, 1997)'
_diffrn_ambient_temperature 173(2)
_diffrn_measured_fraction_theta_full 0.998
_diffrn_measured_fraction_theta_max 0.998
_diffrn_measurement_device_type 'Nonius Kappa CCD diffractometer'
_diffrn_measurement_method '1.2\% \f scans and \w scans'
_diffrn_radiation_monochromator graphite
_diffrn_radiation_source 'fine-focus sealed tube'
_diffrn_radiation_type MoK\a
_diffrn_radiation_wavelength 0.71073
_diffrn_reflns_av_R_equivalents 0.0000
_diffrn_reflns_av_sigmaI/netI 0.0126
_diffrn_reflns_limit_h_max 23
_diffrn_reflns_limit_h_min -25
_diffrn_reflns_limit_k_max 0
_diffrn_reflns_limit_k_min -8
_diffrn_reflns_limit_l_max 23
_diffrn_reflns_limit_l_min 0
_diffrn_reflns_number 4703
_diffrn_reflns_theta_full 28.28
_diffrn_reflns_theta_max 28.28
_diffrn_reflns_theta_min 3.36
_diffrn_standards_decay_% 0
_diffrn_standards_interval_count n/a
_diffrn_standards_interval_time n/a
_diffrn_standards_number n/a
_exptl_absorpt_coefficient_mu 7.860
_exptl_absorpt_correction_T_max 0.4281
_exptl_absorpt_correction_T_min 0.3852
_exptl_absorpt_correction_type multi-scan
_exptl_absorpt_process_details 'SADABS (Sheldrick, 2001)'
_exptl_crystal_colour red
_exptl_crystal_density_diffrn 2.137
_exptl_crystal_density_meas ?
_exptl_crystal_density_method 'not measured'
_exptl_crystal_description block
_exptl_crystal_F_000 1176
_exptl_crystal_size_max 0.15
_exptl_crystal_size_mid 0.14
_exptl_crystal_size_min 0.13
_refine_diff_density_max 2.014
_refine_diff_density_min -0.937
_refine_diff_density_rms 0.102
_refine_ls_extinction_coef 0.00086(6)
_refine_ls_extinction_expression Fc^*^=kFc[1+0.001xFc^2^\l^3^/sin(2\q)]^-1/4^
_refine_ls_extinction_method SHELXL
_refine_ls_goodness_of_fit_ref 1.126
_refine_ls_hydrogen_treatment constr
_refine_ls_matrix_type full
_refine_ls_number_parameters 237
_refine_ls_number_reflns 4703
_refine_ls_number_restraints 0
_refine_ls_restrained_S_all 1.126
_refine_ls_R_factor_all 0.0216
_refine_ls_R_factor_gt 0.0182
_refine_ls_shift/su_max 0.002
_refine_ls_shift/su_mean 0.000
_refine_ls_structure_factor_coef Fsqd
_refine_ls_weighting_details 'calc w=1/[\s^2^(Fo^2^)+(0.0152P)^2^+3.3734P] where P=(Fo^2^+2Fc^2^)/3'
_refine_ls_weighting_scheme calc
_refine_ls_wR_factor_gt 0.0389
_refine_ls_wR_factor_ref 0.0402
_reflns_number_gt 4326
_reflns_number_total 4703
_reflns_threshold_expression >2sigma(I)
_cod_data_source_file om300334z_si_002.cif
_cod_data_source_block pc52
_cod_depositor_comments
;
The following automatic conversions were performed:

'_exptl_crystal_density_meas' value 'not measured' was changed to '?'
- the value is perceived as not measured.

Automatic conversion script
Id: cif_fix_values 3008 2015-01-20 13:52:24Z robertas 
;
_cod_original_cell_volume 1903.2(7)
_cod_original_sg_symbol_H-M P21/c
_cod_database_code 4078696

loop_
_symmetry_equiv_pos_as_xyz
'x, y, z'
'-x, y+1/2, -z+1/2'
'-x, -y, -z'
'x, -y-1/2, z-1/2'

loop_
_atom_site_label
_atom_site_type_symbol
_atom_site_fract_x
_atom_site_fract_y
_atom_site_fract_z
_atom_site_U_iso_or_equiv
_atom_site_adp_type
_atom_site_occupancy
_atom_site_symmetry_multiplicity
_atom_site_calc_flag
_atom_site_refinement_flags
Pt1 Pt 0.285592(5) 0.039848(16) 0.499512(5) 0.01582(4) Uani 1 1 d .
Cl1 Cl -0.02598(4) 0.33112(14) 0.30244(5) 0.03687(18) Uani 1 1 d .
Cl2 Cl -0.08531(4) -0.09114(13) 0.36476(4) 0.03071(15) Uani 1 1 d .
S1 S 0.41386(4) -0.03424(12) 0.58027(4) 0.02259(13) Uani 1 1 d .
P1 P 0.30300(4) 0.24931(11) 0.40781(4) 0.01640(12) Uani 1 1 d .
N1 N 0.26781(12) -0.2029(4) 0.56818(12) 0.0183(4) Uani 1 1 d .
N2 N 0.32735(12) -0.3190(4) 0.62718(13) 0.0216(5) Uani 1 1 d .
N3 N 0.45711(14) -0.3522(5) 0.69060(15) 0.0328(6) Uani 1 1 d .
H3A H 0.4515 -0.4596 0.7207 0.039 Uiso 1 1 calc R
H3B H 0.5032 -0.3105 0.6970 0.039 Uiso 1 1 calc R
N4 N 0.39916(12) 0.3530(4) 0.33333(13) 0.0212(5) Uani 1 1 d .
N5 N 0.31699(13) 0.6531(4) 0.34532(13) 0.0223(5) Uani 1 1 d .
N6 N 0.26108(12) 0.3505(4) 0.24623(13) 0.0203(4) Uani 1 1 d .
C1 C 0.16978(15) 0.0415(4) 0.45096(15) 0.0182(5) Uani 1 1 d .
C2 C 0.11597(15) 0.1836(5) 0.39654(16) 0.0216(5) Uani 1 1 d .
H2 H 0.1328 0.3085 0.3764 0.026 Uiso 1 1 calc R
C3 C 0.03736(15) 0.1463(5) 0.37072(16) 0.0226(5) Uani 1 1 d .
C4 C 0.01125(15) -0.0349(5) 0.39876(16) 0.0220(5) Uani 1 1 d .
C5 C 0.06328(15) -0.1761(5) 0.45522(16) 0.0233(5) Uani 1 1 d .
H5 H 0.0456 -0.2994 0.4754 0.028 Uiso 1 1 calc R
C6 C 0.14102(14) -0.1370(4) 0.48217(15) 0.0192(5) Uani 1 1 d .
C7 C 0.19794(15) -0.2714(4) 0.54661(15) 0.0200(5) Uani 1 1 d .
C8 C 0.17696(17) -0.4679(5) 0.58333(17) 0.0258(6) Uani 1 1 d .
H8A H 0.2233 -0.5504 0.6165 0.039 Uiso 1 1 calc R
H8B H 0.1425 -0.5635 0.5398 0.039 Uiso 1 1 calc R
H8C H 0.1514 -0.4189 0.6178 0.039 Uiso 1 1 calc R
C9 C 0.39487(15) -0.2512(5) 0.63449(15) 0.0216(5) Uani 1 1 d .
C10 C 0.39466(14) 0.2142(5) 0.39856(16) 0.0217(5) Uani 1 1 d .
H10A H 0.4371 0.2533 0.4510 0.026 Uiso 1 1 calc R
H10B H 0.4008 0.0571 0.3870 0.026 Uiso 1 1 calc R
C11 C 0.30209(16) 0.5512(4) 0.41199(16) 0.0221(5) Uani 1 1 d .
H11A H 0.2517 0.6013 0.4085 0.027 Uiso 1 1 calc R
H11B H 0.3414 0.6012 0.4650 0.027 Uiso 1 1 calc R
C12 C 0.23951(14) 0.2083(4) 0.29970(15) 0.0196(5) Uani 1 1 d .
H12A H 0.2417 0.0516 0.2849 0.023 Uiso 1 1 calc R
H12B H 0.1862 0.2414 0.2913 0.023 Uiso 1 1 calc R
C13 C 0.39236(16) 0.5891(5) 0.34937(17) 0.0245(6) Uani 1 1 d .
H13A H 0.4315 0.6258 0.4042 0.029 Uiso 1 1 calc R
H13B H 0.4034 0.6779 0.3092 0.029 Uiso 1 1 calc R
C14 C 0.25890(15) 0.5854(4) 0.26551(16) 0.0226(5) Uani 1 1 d .
H14A H 0.2078 0.6198 0.2637 0.027 Uiso 1 1 calc R
H14B H 0.2656 0.6746 0.2227 0.027 Uiso 1 1 calc R
C15 C 0.33775(15) 0.2970(5) 0.25315(16) 0.0226(5) Uani 1 1 d .
H15A H 0.3471 0.3775 0.2102 0.027 Uiso 1 1 calc R
H15B H 0.3402 0.1368 0.2432 0.027 Uiso 1 1 calc R

loop_
_atom_site_aniso_label
_atom_site_aniso_U_11
_atom_site_aniso_U_22
_atom_site_aniso_U_33
_atom_site_aniso_U_23
_atom_site_aniso_U_13
_atom_site_aniso_U_12
Pt1 0.01607(5) 0.01683(6) 0.01525(5) 0.00117(4) 0.00709(4) 0.00022(4)
Cl1 0.0244(3) 0.0386(4) 0.0431(4) 0.0161(3) 0.0091(3) 0.0103(3)
Cl2 0.0170(3) 0.0395(4) 0.0311(3) 0.0010(3) 0.0053(3) -0.0038(3)
S1 0.0166(3) 0.0280(3) 0.0217(3) 0.0052(3) 0.0064(2) -0.0004(3)
P1 0.0164(3) 0.0161(3) 0.0167(3) 0.0013(2) 0.0068(2) -0.0006(2)
N1 0.0178(10) 0.0210(11) 0.0166(10) 0.0028(8) 0.0075(8) 0.0026(8)
N2 0.0194(10) 0.0277(12) 0.0187(10) 0.0070(9) 0.0087(9) 0.0059(9)
N3 0.0206(11) 0.0482(17) 0.0313(13) 0.0196(12) 0.0124(10) 0.0103(11)
N4 0.0195(10) 0.0219(12) 0.0240(11) 0.0038(9) 0.0106(9) 0.0015(9)
N5 0.0273(12) 0.0176(11) 0.0237(11) -0.0001(9) 0.0122(9) -0.0005(9)
N6 0.0222(11) 0.0202(12) 0.0182(10) 0.0003(8) 0.0080(9) 0.0005(9)
C1 0.0206(12) 0.0197(12) 0.0166(11) 0.0000(10) 0.0100(10) 0.0004(10)
C2 0.0220(13) 0.0225(13) 0.0211(12) 0.0019(10) 0.0095(10) 0.0020(10)
C3 0.0199(12) 0.0263(15) 0.0204(12) 0.0019(11) 0.0071(10) 0.0046(11)
C4 0.0145(11) 0.0287(14) 0.0216(13) -0.0021(11) 0.0061(10) -0.0015(10)
C5 0.0228(13) 0.0272(14) 0.0201(12) 0.0008(11) 0.0089(10) -0.0038(11)
C6 0.0209(12) 0.0201(13) 0.0180(12) -0.0021(10) 0.0095(10) -0.0013(10)
C7 0.0238(13) 0.0216(13) 0.0167(11) 0.0007(10) 0.0102(10) -0.0013(10)
C8 0.0266(14) 0.0260(14) 0.0234(13) 0.0064(11) 0.0088(11) -0.0045(11)
C9 0.0213(12) 0.0279(14) 0.0167(12) 0.0026(10) 0.0088(10) 0.0037(11)
C10 0.0182(12) 0.0220(13) 0.0247(13) 0.0050(10) 0.0087(10) 0.0028(10)
C11 0.0267(13) 0.0207(13) 0.0206(12) -0.0015(10) 0.0114(11) 0.0001(11)
C12 0.0205(12) 0.0186(13) 0.0189(12) -0.0011(10) 0.0073(10) -0.0020(10)
C13 0.0232(13) 0.0226(14) 0.0276(14) 0.0009(11) 0.0104(11) -0.0058(11)
C14 0.0236(13) 0.0211(14) 0.0230(13) 0.0046(10) 0.0094(11) 0.0041(10)
C15 0.0266(13) 0.0233(14) 0.0212(12) -0.0008(10) 0.0131(11) 0.0010(11)

loop_
_atom_type_symbol
_atom_type_description
_atom_type_scat_dispersion_real
_atom_type_scat_dispersion_imag
_atom_type_scat_source
C C 0.0033 0.0016 'International Tables Vol C Tables 4.2.6.8 and 6.1.1.4'
H H 0.0000 0.0000 'International Tables Vol C Tables 4.2.6.8 and 6.1.1.4'
N N 0.0061 0.0033 'International Tables Vol C Tables 4.2.6.8 and 6.1.1.4'
Cl Cl 0.1484 0.1585 'International Tables Vol C Tables 4.2.6.8 and 6.1.1.4'
P P 0.1023 0.0942 'International Tables Vol C Tables 4.2.6.8 and 6.1.1.4'
S S 0.1246 0.1234 'International Tables Vol C Tables 4.2.6.8 and 6.1.1.4'
Pt Pt -1.7033 8.3905 'International Tables Vol C Tables 4.2.6.8 and 6.1.1.4'

loop_
_geom_angle_atom_site_label_1
_geom_angle_atom_site_label_2
_geom_angle_atom_site_label_3
_geom_angle
C1 Pt1 N1 80.73(9)
C1 Pt1 P1 98.56(8)
N1 Pt1 P1 168.56(6)
C1 Pt1 S1 163.74(7)
N1 Pt1 S1 83.07(6)
P1 Pt1 S1 97.59(3)
C9 S1 Pt1 94.81(9)
C11 P1 C12 99.48(12)
C11 P1 C10 98.30(13)
C12 P1 C10 97.62(12)
C11 P1 Pt1 122.35(9)
C12 P1 Pt1 118.30(9)
C10 P1 Pt1 116.18(9)
C7 N1 N2 119.4(2)
C7 N1 Pt1 117.17(17)
N2 N1 Pt1 122.58(16)
C9 N2 N1 112.8(2)
C9 N3 H3A 120.0
C9 N3 H3B 120.0
H3A N3 H3B 120.0
C13 N4 C10 111.0(2)
C13 N4 C15 108.3(2)
C10 N4 C15 111.3(2)
C13 N5 C14 108.2(2)
C13 N5 C11 111.3(2)
C14 N5 C11 110.8(2)
C15 N6 C14 108.6(2)
C15 N6 C12 110.9(2)
C14 N6 C12 111.7(2)
C2 C1 C6 116.7(2)
C2 C1 Pt1 132.3(2)
C6 C1 Pt1 110.99(18)
C1 C2 C3 121.4(3)
C1 C2 H2 119.3
C3 C2 H2 119.3
C4 C3 C2 120.5(2)
C4 C3 Cl1 121.0(2)
C2 C3 Cl1 118.5(2)
C3 C4 C5 119.7(2)
C3 C4 Cl2 121.5(2)
C5 C4 Cl2 118.9(2)
C6 C5 C4 120.0(3)
C6 C5 H5 120.0
C4 C5 H5 120.0
C5 C6 C1 121.6(2)
C5 C6 C7 121.8(2)
C1 C6 C7 116.5(2)
N1 C7 C6 113.6(2)
N1 C7 C8 123.6(2)
C6 C7 C8 122.8(2)
C7 C8 H8A 109.5
C7 C8 H8B 109.5
H8A C8 H8B 109.5
C7 C8 H8C 109.5
H8A C8 H8C 109.5
H8B C8 H8C 109.5
N2 C9 N3 117.8(2)
N2 C9 S1 126.6(2)
N3 C9 S1 115.5(2)
N4 C10 P1 111.96(17)
N4 C10 H10A 109.2
P1 C10 H10A 109.2
N4 C10 H10B 109.2
P1 C10 H10B 109.2
H10A C10 H10B 107.9
N5 C11 P1 112.06(18)
N5 C11 H11A 109.2
P1 C11 H11A 109.2
N5 C11 H11B 109.2
P1 C11 H11B 109.2
H11A C11 H11B 107.9
N6 C12 P1 111.73(17)
N6 C12 H12A 109.3
P1 C12 H12A 109.3
N6 C12 H12B 109.3
P1 C12 H12B 109.3
H12A C12 H12B 107.9
N5 C13 N4 114.2(2)
N5 C13 H13A 108.7
N4 C13 H13A 108.7
N5 C13 H13B 108.7
N4 C13 H13B 108.7
H13A C13 H13B 107.6
N6 C14 N5 114.6(2)
N6 C14 H14A 108.6
N5 C14 H14A 108.6
N6 C14 H14B 108.6
N5 C14 H14B 108.6
H14A C14 H14B 107.6
N6 C15 N4 113.9(2)
N6 C15 H15A 108.8
N4 C15 H15A 108.8
N6 C15 H15B 108.8
N4 C15 H15B 108.8
H15A C15 H15B 107.7

loop_
_geom_bond_atom_site_label_1
_geom_bond_atom_site_label_2
_geom_bond_distance
Pt1 C1 2.027(3)
Pt1 N1 2.035(2)
Pt1 P1 2.2101(7)
Pt1 S1 2.3322(11)
Cl1 C3 1.736(3)
Cl2 C4 1.730(3)
S1 C9 1.759(3)
P1 C11 1.828(3)
P1 C12 1.840(3)
P1 C10 1.844(3)
N1 C7 1.301(3)
N1 N2 1.390(3)
N2 C9 1.313(3)
N3 C9 1.353(3)
N3 H3A 0.8800
N3 H3B 0.8800
N4 C13 1.473(4)
N4 C10 1.473(3)
N4 C15 1.480(3)
N5 C13 1.469(4)
N5 C14 1.470(3)
N5 C11 1.476(3)
N6 C15 1.460(3)
N6 C14 1.467(4)
N6 C12 1.470(3)
C1 C2 1.391(4)
C1 C6 1.427(4)
C2 C3 1.402(4)
C2 H2 0.9500
C3 C4 1.383(4)
C4 C5 1.388(4)
C5 C6 1.386(4)
C5 H5 0.9500
C6 C7 1.470(4)
C7 C8 1.493(4)
C8 H8A 0.9800
C8 H8B 0.9800
C8 H8C 0.9800
C10 H10A 0.9900
C10 H10B 0.9900
C11 H11A 0.9900
C11 H11B 0.9900
C12 H12A 0.9900
C12 H12B 0.9900
C13 H13A 0.9900
C13 H13B 0.9900
C14 H14A 0.9900
C14 H14B 0.9900
C15 H15A 0.9900
C15 H15B 0.9900

loop_
_geom_torsion_atom_site_label_1
_geom_torsion_atom_site_label_2
_geom_torsion_atom_site_label_3
_geom_torsion_atom_site_label_4
_geom_torsion
C1 Pt1 S1 C9 7.5(3)
N1 Pt1 S1 C9 2.48(11)
P1 Pt1 S1 C9 -166.00(9)
C1 Pt1 P1 C11 83.53(13)
N1 Pt1 P1 C11 169.1(3)
S1 Pt1 P1 C11 -98.31(11)
C1 Pt1 P1 C12 -40.71(12)
N1 Pt1 P1 C12 44.9(3)
S1 Pt1 P1 C12 137.45(10)
C1 Pt1 P1 C10 -156.34(13)
N1 Pt1 P1 C10 -70.7(3)
S1 Pt1 P1 C10 21.82(11)
C1 Pt1 N1 C7 9.2(2)
P1 Pt1 N1 C7 -78.2(4)
S1 Pt1 N1 C7 -172.2(2)
C1 Pt1 N1 N2 178.7(2)
P1 Pt1 N1 N2 91.3(3)
S1 Pt1 N1 N2 -2.75(18)
C7 N1 N2 C9 170.8(2)
Pt1 N1 N2 C9 1.5(3)
N1 Pt1 C1 C2 170.9(3)
P1 Pt1 C1 C2 -20.7(3)
S1 Pt1 C1 C2 165.85(18)
N1 Pt1 C1 C6 -7.25(17)
P1 Pt1 C1 C6 161.19(17)
S1 Pt1 C1 C6 -12.3(4)
C6 C1 C2 C3 -3.0(4)
Pt1 C1 C2 C3 178.9(2)
C1 C2 C3 C4 -0.3(4)
C1 C2 C3 Cl1 -179.8(2)
C2 C3 C4 C5 2.4(4)
Cl1 C3 C4 C5 -178.1(2)
C2 C3 C4 Cl2 -177.3(2)
Cl1 C3 C4 Cl2 2.2(3)
C3 C4 C5 C6 -1.0(4)
Cl2 C4 C5 C6 178.7(2)
C4 C5 C6 C1 -2.5(4)
C4 C5 C6 C7 175.0(2)
C2 C1 C6 C5 4.4(4)
Pt1 C1 C6 C5 -177.1(2)
C2 C1 C6 C7 -173.2(2)
Pt1 C1 C6 C7 5.3(3)
N2 N1 C7 C6 -178.4(2)
Pt1 N1 C7 C6 -8.5(3)
N2 N1 C7 C8 1.5(4)
Pt1 N1 C7 C8 171.3(2)
C5 C6 C7 N1 -175.7(2)
C1 C6 C7 N1 2.0(3)
C5 C6 C7 C8 4.5(4)
C1 C6 C7 C8 -177.9(2)
N1 N2 C9 N3 179.7(2)
N1 N2 C9 S1 1.6(3)
Pt1 S1 C9 N2 -3.1(3)
Pt1 S1 C9 N3 178.8(2)
C13 N4 C10 P1 60.4(2)
C15 N4 C10 P1 -60.2(3)
C11 P1 C10 N4 -50.3(2)
C12 P1 C10 N4 50.5(2)
Pt1 P1 C10 N4 177.28(15)
C13 N5 C11 P1 -60.7(3)
C14 N5 C11 P1 59.8(3)
C12 P1 C11 N5 -49.0(2)
C10 P1 C11 N5 50.2(2)
Pt1 P1 C11 N5 178.52(14)
C15 N6 C12 P1 62.5(2)
C14 N6 C12 P1 -58.9(2)
C11 P1 C12 N6 48.4(2)
C10 P1 C12 N6 -51.4(2)
Pt1 P1 C12 N6 -176.72(14)
C14 N5 C13 N4 -55.0(3)
C11 N5 C13 N4 67.0(3)
C10 N4 C13 N5 -67.0(3)
C15 N4 C13 N5 55.4(3)
C15 N6 C14 N5 -55.4(3)
C12 N6 C14 N5 67.3(3)
C13 N5 C14 N6 54.9(3)
C11 N5 C14 N6 -67.4(3)
C14 N6 C15 N4 55.3(3)
C12 N6 C15 N4 -67.8(3)
C13 N4 C15 N6 -55.5(3)
C10 N4 C15 N6 66.7(3)
